data_4020392
loop_
_publ_author_name
'Ravindranadh V. Somu'
'Rodney L. Johnson'

_journal_name_full 'Journal of Organic Chemistry'
_journal_page_first 5954
_journal_page_last 5963
_journal_paper_doi 10.1021/jo050529k
_journal_volume 70
_journal_year 2005
_chemical_absolute_configuration ad
_chemical_formula_moiety 'C21 H32 N4 O5 S, H2 O'
_chemical_formula_sum 'C21 H34 N4 O6 S'
_chemical_formula_weight 470.58
_space_group_IT_number 19
_symmetry_cell_setting orthorhombic
_symmetry_space_group_name_Hall 'P 2ac 2ab'
_symmetry_space_group_name_H-M 'P 21 21 21'
_cell_angle_alpha 90.00
_cell_angle_beta 90.00
_cell_angle_gamma 90.00
_cell_formula_units_Z 4
_cell_length_a 11.476(2)
_cell_length_b 14.104(2)
_cell_length_c 14.630(2)
_cell_measurement_temperature 173(2)
_cell_volume 2367.9(7)
_diffrn_ambient_temperature 173(2)
_exptl_crystal_density_diffrn 1.320
_cod_database_code 4020392

loop_
_symmetry_equiv_pos_as_xyz
'x, y, z'
'-x+1/2, -y, z+1/2'
'-x, y+1/2, -z+1/2'
'x+1/2, -y+1/2, -z'

loop_
_atom_site_label
_atom_site_type_symbol
_atom_site_fract_x
_atom_site_fract_y
_atom_site_fract_z
_atom_site_U_iso_or_equiv
_atom_site_adp_type
_atom_site_occupancy
_atom_site_symmetry_multiplicity
_atom_site_calc_flag
_atom_site_refinement_flags
_atom_site_disorder_assembly
_atom_site_disorder_group
C2 C 0.0705(3) 0.7847(2) 0.47959(17) 0.0307(7) Uani 0.8679(19) 1 d PD A 1
H2A H 0.0111 0.7383 0.4573 0.037 Uiso 0.8679(19) 1 calc PR A 1
C3 C 0.0198(10) 0.8410(3) 0.5600(4) 0.0405(14) Uani 0.8679(19) 1 d PD A 1
H3A H 0.0343 0.8071 0.6181 0.049 Uiso 0.8679(19) 1 calc PR A 1
H3B H -0.0653 0.8489 0.5523 0.049 Uiso 0.8679(19) 1 calc PR A 1
S1 S 0.09049(10) 0.95461(8) 0.56132(6) 0.0518(3) Uani 0.8679(19) 1 d PD A 1
C4 C 0.1378(4) 0.9447(3) 0.4414(3) 0.0393(9) Uani 0.8679(19) 1 d PD A 1
H4A H 0.2248 0.9438 0.4383 0.047 Uiso 0.8679(19) 1 calc PR A 1
C5 C 0.0901(3) 1.0159(2) 0.3730(2) 0.0407(8) Uani 0.8679(19) 1 d PD A 1
H5A H 0.1475 1.0668 0.3607 0.049 Uiso 0.8679(19) 1 calc PR A 1
H5B H 0.0169 1.0448 0.3955 0.049 Uiso 0.8679(19) 1 calc PR A 1
N2 N 0.0916(2) 0.85414(17) 0.40997(14) 0.0313(6) Uani 0.8679(19) 1 d PD A 1
C2' C 0.0705(3) 0.7847(2) 0.47959(17) 0.0307(7) Uani 0.1321(19) 1 d PD A 5
H2B H 0.0088 0.7392 0.4596 0.037 Uiso 0.1321(19) 1 calc PR A 5
C3' C 0.032(7) 0.8381(14) 0.566(2) 0.0405(14) Uani 0.1321(19) 1 d PD A 5
H3C H 0.0925 0.8331 0.6140 0.049 Uiso 0.1321(19) 1 calc PR A 5
H3D H -0.0412 0.8101 0.5903 0.049 Uiso 0.1321(19) 1 calc PR A 5
S1' S 0.0081(7) 0.9613(6) 0.5366(4) 0.0518(3) Uani 0.1321(19) 1 d PD A 5
C4' C 0.123(2) 0.9477(11) 0.4478(12) 0.0393(9) Uani 0.1321(19) 1 d PD A 5
H4B H 0.2047 0.9534 0.4705 0.047 Uiso 0.1321(19) 1 calc PR A 5
C5' C 0.0901(3) 1.0159(2) 0.3730(2) 0.0407(8) Uani 0.1321(19) 1 d PD A 5
H5C H 0.1541 1.0617 0.3621 0.049 Uiso 0.1321(19) 1 calc PR A 5
H5D H 0.0190 1.0516 0.3899 0.049 Uiso 0.1321(19) 1 calc PR A 5
N2' N 0.0916(2) 0.85414(17) 0.40997(14) 0.0313(6) Uani 0.1321(19) 1 d PD A 5
O1 O 0.27825(19) 0.7596(2) 0.48022(17) 0.0636(8) Uani 1 1 d . A .
O2 O -0.00878(17) 0.79226(14) 0.28865(13) 0.0362(5) Uani 1 1 d . A .
O3 O -0.15720(17) 0.95729(16) 0.33897(14) 0.0393(5) Uani 1 1 d . B .
O4 O -0.47249(17) 0.88399(15) 0.22466(13) 0.0398(5) Uani 1 1 d . . .
O5 O -0.29612(17) 0.88129(15) 0.15335(13) 0.0397(5) Uani 1 1 d . . .
O6 O -0.5742(2) 0.8875(2) 0.39466(19) 0.0489(7) Uani 1 1 d . . .
H6O1 H -0.620(3) 0.846(3) 0.407(2) 0.050(13) Uiso 1 1 d . . .
H6O2 H -0.564(4) 0.885(3) 0.341(3) 0.087(17) Uiso 1 1 d . . .
N1 N 0.1668(3) 0.6546(2) 0.5554(2) 0.0459(7) Uani 1 1 d . A .
H1N1 H 0.226(3) 0.624(3) 0.583(2) 0.054(10) Uiso 1 1 d . . .
H1N2 H 0.093(4) 0.637(3) 0.571(3) 0.078(13) Uiso 1 1 d . . .
N3 N -0.02644(19) 0.99388(17) 0.22959(15) 0.0326(6) Uani 1 1 d . A .
N4 N -0.3449(2) 1.00601(19) 0.23398(18) 0.0392(6) Uani 1 1 d . . .
C1 C 0.1822(3) 0.7318(3) 0.5051(2) 0.0396(8) Uani 1 1 d . . .
C6 C 0.0391(2) 0.8577(2) 0.32611(19) 0.0300(7) Uani 1 1 d . . .
C7 C 0.0682(2) 0.9556(2) 0.28707(19) 0.0327(7) Uani 1 1 d . A .
C8 C 0.1788(3) 0.9454(3) 0.2286(2) 0.0442(8) Uani 1 1 d . . .
H8A H 0.2160 1.0083 0.2214 0.053 Uiso 1 1 calc R A .
H8B H 0.2347 0.9032 0.2602 0.053 Uiso 1 1 calc R . .
C9 C 0.1515(3) 0.9057(3) 0.1366(2) 0.0528(10) Uani 1 1 d . A .
H9A H 0.1134 0.8432 0.1437 0.063 Uiso 1 1 calc R . .
H9B H 0.2247 0.8964 0.1020 0.063 Uiso 1 1 calc R . .
C10 C 0.0708(3) 0.9727(3) 0.0836(2) 0.0635(12) Uani 1 1 d . . .
H10A H 0.1169 1.0079 0.0375 0.076 Uiso 1 1 calc R A .
H10B H 0.0112 0.9350 0.0508 0.076 Uiso 1 1 calc R . .
C11 C 0.0112(3) 1.0422(3) 0.1465(2) 0.0471(9) Uani 1 1 d . A .
H11A H 0.0657 1.0941 0.1624 0.057 Uiso 1 1 calc R . .
H11B H -0.0570 1.0704 0.1153 0.057 Uiso 1 1 calc R . .
C12 C -0.1354(2) 0.9935(2) 0.2641(2) 0.0337(7) Uani 1 1 d . . .
C13 C -0.2313(2) 1.0453(2) 0.2114(2) 0.0396(8) Uani 0.686(15) 1 d PD B 1
H13A H -0.2172 1.0379 0.1443 0.048 Uiso 0.686(15) 1 calc PR B 1
C14 C -0.2463(7) 1.1500(4) 0.2335(6) 0.0468(19) Uani 0.686(15) 1 d PD B 1
H14A H -0.1713 1.1799 0.2503 0.056 Uiso 0.686(15) 1 calc PR B 1
H14B H -0.2815 1.1851 0.1818 0.056 Uiso 0.686(15) 1 calc PR B 1
C15 C -0.3286(7) 1.1445(6) 0.3146(5) 0.053(2) Uani 0.686(15) 1 d PD B 1
H15A H -0.2851 1.1292 0.3711 0.064 Uiso 0.686(15) 1 calc PR B 1
H15B H -0.3695 1.2056 0.3233 0.064 Uiso 0.686(15) 1 calc PR B 1
C16 C -0.4139(3) 1.0674(2) 0.2927(2) 0.0414(8) Uani 0.686(15) 1 d PD B 1
H16A H -0.4396 1.0338 0.3486 0.050 Uiso 0.686(15) 1 calc PR B 1
H16B H -0.4830 1.0925 0.2602 0.050 Uiso 0.686(15) 1 calc PR B 1
C13' C -0.2313(2) 1.0453(2) 0.2114(2) 0.0396(8) Uani 0.314(15) 1 d PD B 5
H13B H -0.2161 1.0529 0.1445 0.048 Uiso 0.314(15) 1 calc PR B 5
C14' C -0.2287(13) 1.1420(10) 0.2690(14) 0.0468(19) Uani 0.314(15) 1 d PD B 5
H14C H -0.1875 1.1329 0.3278 0.056 Uiso 0.314(15) 1 calc PR B 5
H14D H -0.1896 1.1930 0.2342 0.056 Uiso 0.314(15) 1 calc PR B 5
C15' C -0.3556(13) 1.1655(10) 0.2848(16) 0.053(2) Uani 0.314(15) 1 d PD B 5
H15C H -0.3881 1.2019 0.2329 0.064 Uiso 0.314(15) 1 calc PR B 5
H15D H -0.3659 1.2026 0.3417 0.064 Uiso 0.314(15) 1 calc PR B 5
C16' C -0.4139(3) 1.0674(2) 0.2927(2) 0.0414(8) Uani 0.314(15) 1 d PD B 5
H16C H -0.4124 1.0445 0.3566 0.050 Uiso 0.314(15) 1 calc PR B 5
H16D H -0.4958 1.0700 0.2716 0.050 Uiso 0.314(15) 1 calc PR B 5
C17 C -0.3792(2) 0.9203(2) 0.2059(2) 0.0342(7) Uani 1 1 d . B .
C18 C -0.3070(3) 0.7853(2) 0.1169(2) 0.0395(8) Uani 1 1 d . . .
C19 C -0.3190(3) 0.7162(3) 0.1946(3) 0.0587(10) Uani 1 1 d . . .
H19A H -0.2524 0.7228 0.2360 0.088 Uiso 1 1 calc R . .
H19B H -0.3213 0.6514 0.1704 0.088 Uiso 1 1 calc R . .
H19C H -0.3912 0.7293 0.2281 0.088 Uiso 1 1 calc R . .
C20 C -0.1900(3) 0.7722(3) 0.0693(2) 0.0513(9) Uani 1 1 d . . .
H20A H -0.1270 0.7787 0.1140 0.077 Uiso 1 1 calc R . .
H20B H -0.1811 0.8204 0.0216 0.077 Uiso 1 1 calc R . .
H20C H -0.1867 0.7089 0.0416 0.077 Uiso 1 1 calc R . .
C21 C -0.4079(3) 0.7819(3) 0.0502(2) 0.0677(11) Uani 1 1 d . . .
H21A H -0.4806 0.7958 0.0825 0.102 Uiso 1 1 calc R . .
H21B H -0.4125 0.7185 0.0229 0.102 Uiso 1 1 calc R . .
H21C H -0.3957 0.8290 0.0019 0.102 Uiso 1 1 calc R . .

loop_
_atom_site_aniso_label
_atom_site_aniso_U_11
_atom_site_aniso_U_22
_atom_site_aniso_U_33
_atom_site_aniso_U_23
_atom_site_aniso_U_13
_atom_site_aniso_U_12
C2 0.0286(15) 0.0371(18) 0.0265(14) 0.0008(13) -0.0012(12) 0.0021(15)
C3 0.036(3) 0.051(2) 0.0352(19) -0.0022(16) 0.0038(19) 0.0026(17)
S1 0.0595(8) 0.0606(7) 0.0354(5) -0.0164(5) 0.0017(5) -0.0150(6)
C4 0.036(2) 0.047(2) 0.0351(17) -0.0098(16) 0.0021(14) -0.0059(17)
C5 0.0404(18) 0.0344(19) 0.0473(18) -0.0015(15) 0.0047(15) -0.0120(16)
N2 0.0327(13) 0.0336(15) 0.0275(12) -0.0008(11) -0.0017(11) -0.0019(13)
C2' 0.0286(15) 0.0371(18) 0.0265(14) 0.0008(13) -0.0012(12) 0.0021(15)
C3' 0.036(3) 0.051(2) 0.0352(19) -0.0022(16) 0.0038(19) 0.0026(17)
S1' 0.0595(8) 0.0606(7) 0.0354(5) -0.0164(5) 0.0017(5) -0.0150(6)
C4' 0.036(2) 0.047(2) 0.0351(17) -0.0098(16) 0.0021(14) -0.0059(17)
C5' 0.0404(18) 0.0344(19) 0.0473(18) -0.0015(15) 0.0047(15) -0.0120(16)
N2' 0.0327(13) 0.0336(15) 0.0275(12) -0.0008(11) -0.0017(11) -0.0019(13)
O1 0.0285(13) 0.0789(19) 0.0835(18) 0.0371(15) 0.0151(12) 0.0084(13)
O2 0.0445(13) 0.0313(13) 0.0328(11) -0.0020(10) -0.0048(10) -0.0021(10)
O3 0.0350(12) 0.0406(13) 0.0423(12) 0.0045(11) 0.0105(9) -0.0026(11)
O4 0.0299(11) 0.0483(14) 0.0411(12) 0.0017(11) 0.0073(9) -0.0008(10)
O5 0.0344(12) 0.0387(14) 0.0461(12) 0.0013(11) 0.0124(10) -0.0017(10)
O6 0.0420(14) 0.0641(19) 0.0406(15) -0.0009(13) 0.0098(12) -0.0056(14)
N1 0.0314(16) 0.051(2) 0.0554(18) 0.0201(16) -0.0019(15) 0.0087(15)
N3 0.0269(13) 0.0331(15) 0.0380(13) 0.0118(11) 0.0050(11) 0.0025(11)
N4 0.0280(14) 0.0338(16) 0.0558(16) -0.0010(13) 0.0068(12) 0.0037(13)
C1 0.0342(18) 0.049(2) 0.0356(16) 0.0034(16) 0.0019(14) 0.0049(17)
C6 0.0264(15) 0.0339(19) 0.0297(15) -0.0032(14) 0.0013(12) 0.0066(14)
C7 0.0286(15) 0.0324(17) 0.0370(15) 0.0048(14) 0.0030(13) -0.0032(14)
C8 0.0296(16) 0.061(2) 0.0421(18) 0.0056(17) 0.0048(14) 0.0038(16)
C9 0.050(2) 0.064(3) 0.045(2) 0.0041(18) 0.0112(17) 0.0018(19)
C10 0.047(2) 0.100(3) 0.0430(19) 0.025(2) 0.0115(17) 0.008(2)
C11 0.0391(18) 0.045(2) 0.057(2) 0.0263(18) 0.0071(16) -0.0001(17)
C12 0.0322(16) 0.0264(17) 0.0423(18) 0.0002(15) 0.0050(14) -0.0005(14)
C13 0.0321(16) 0.0292(18) 0.057(2) 0.0093(17) 0.0059(15) 0.0037(15)
C14 0.034(3) 0.027(2) 0.079(6) 0.023(3) -0.006(3) 0.007(2)
C15 0.050(4) 0.056(4) 0.053(5) -0.023(3) -0.001(3) 0.001(3)
C16 0.0378(17) 0.044(2) 0.0423(17) 0.0021(15) 0.0045(15) 0.0103(16)
C13' 0.0321(16) 0.0292(18) 0.057(2) 0.0093(17) 0.0059(15) 0.0037(15)
C14' 0.034(3) 0.027(2) 0.079(6) 0.023(3) -0.006(3) 0.007(2)
C15' 0.050(4) 0.056(4) 0.053(5) -0.023(3) -0.001(3) 0.001(3)
C16' 0.0378(17) 0.044(2) 0.0423(17) 0.0021(15) 0.0045(15) 0.0103(16)
C17 0.0302(17) 0.043(2) 0.0295(16) 0.0082(15) 0.0041(13) 0.0055(15)
C18 0.0387(18) 0.037(2) 0.0427(17) -0.0018(16) 0.0095(15) -0.0028(16)
C19 0.057(2) 0.043(2) 0.076(2) 0.013(2) 0.027(2) 0.0056(19)
C20 0.051(2) 0.052(2) 0.0513(19) -0.0005(19) 0.0173(17) 0.0103(18)
C21 0.055(2) 0.093(3) 0.055(2) -0.021(2) -0.001(2) 0.005(2)

loop_
_geom_bond_atom_site_label_1
_geom_bond_atom_site_label_2
_geom_bond_distance
_geom_bond_site_symmetry_2
_geom_bond_publ_flag
C2 N2 1.433(4) . ?
C2 C1 1.530(4) . ?
C2 C3 1.533(5) . ?
C2 H2A 1.0000 . ?
C3 S1 1.796(7) . ?
C3 H3A 0.9900 . ?
C3 H3B 0.9900 . ?
S1 C4 1.843(4) . ?
C4 N2 1.457(5) . ?
C4 C5 1.519(5) . ?
C4 H4A 1.0000 . ?
C5 C7 1.539(4) . ?
C5 H5A 0.9900 . ?
C5 H5B 0.9900 . ?
N2 C6 1.368(4) . ?
C3' S1' 1.81(2) . ?
C3' H3C 0.9900 . ?
C3' H3D 0.9900 . ?
S1' C4' 1.859(19) . ?
C4' H4B 1.0000 . ?
O1 C1 1.225(4) . ?
O2 C6 1.206(3) . ?
O3 C12 1.234(3) . ?
O4 C17 1.219(3) . ?
O5 C17 1.342(3) . ?
O5 C18 1.460(4) . ?
O6 H6O1 0.81(4) . ?
O6 H6O2 0.79(4) . ?
N1 C1 1.326(4) . ?
N1 H1N1 0.90(4) . ?
N1 H1N2 0.91(4) . ?
N3 C12 1.349(4) . ?
N3 C11 1.459(4) . ?
N3 C7 1.476(4) . ?
N4 C17 1.336(4) . ?
N4 C16 1.454(4) . ?
N4 C13 1.455(4) . ?
C6 C7 1.531(4) . ?
C7 C8 1.537(4) . ?
C8 C9 1.491(4) . ?
C8 H8A 0.9900 . ?
C8 H8B 0.9900 . ?
C9 C10 1.534(5) . ?
C9 H9A 0.9900 . ?
C9 H9B 0.9900 . ?
C10 C11 1.509(5) . ?
C10 H10A 0.9900 . ?
C10 H10B 0.9900 . ?
C11 H11A 0.9900 . ?
C11 H11B 0.9900 . ?
C12 C13 1.530(4) . ?
C13 C14 1.522(6) . ?
C13 H13A 1.0000 . ?
C14 C15 1.518(8) . ?
C14 H14A 0.9900 . ?
C14 H14B 0.9900 . ?
C15 C16 1.498(7) . ?
C15 H15A 0.9900 . ?
C15 H15B 0.9900 . ?
C16 H16A 0.9900 . ?
C16 H16B 0.9900 . ?
C14' C15' 1.511(14) . ?
C14' H14C 0.9900 . ?
C14' H14D 0.9900 . ?
C15' H15C 0.9900 . ?
C15' H15D 0.9900 . ?
C18 C19 1.504(5) . ?
C18 C21 1.515(5) . ?
C18 C20 1.524(4) . ?
C19 H19A 0.9800 . ?
C19 H19B 0.9800 . ?
C19 H19C 0.9800 . ?
C20 H20A 0.9800 . ?
C20 H20B 0.9800 . ?
C20 H20C 0.9800 . ?
C21 H21A 0.9800 . ?
C21 H21B 0.9800 . ?
C21 H21C 0.9800 . ?
